data_7053490
loop_
_publ_author_name
'Andrews, Philip C.'
'Bull, Steven D.'
'Koutsaplis, Magdaline'

_publ_section_title
;
 Homo- and heteroanionic alkali metal aza-enolate aggregates derived from
 o-methylvalerolactim ether
;
_journal_issue 8
_journal_name_full 'New Journal of Chemistry'
_journal_page_first 1678
_journal_paper_doi 10.1039/c0nj00088d
_journal_volume 34
_journal_year 2010
_chemical_formula_moiety 'C42 H88 Li4 N10 O4'
_chemical_formula_sum 'C42 H88 Li4 N10 O4'
_chemical_formula_weight 824.98
_chemical_name_systematic
;
?
;
_space_group_IT_number 14
_symmetry_cell_setting monoclinic
_symmetry_space_group_name_Hall '-P 2yn'
_symmetry_space_group_name_H-M 'P 1 21/n 1'
_atom_sites_solution_hydrogens geom
_atom_sites_solution_primary direct
_atom_sites_solution_secondary difmap
_audit_creation_method SHELXL-97
_cell_angle_alpha 90.00
_cell_angle_beta 90.52(3)
_cell_angle_gamma 90.00
_cell_formula_units_Z 2
_cell_length_a 10.061(2)
_cell_length_b 14.802(3)
_cell_length_c 17.141(3)
_cell_measurement_temperature 123(2)
_cell_volume 2552.6(9)
_computing_cell_refinement 'DENZO-SMN (Otwinoski & Minor, 1997)'
_computing_data_collection 'Nonius Collect'
_computing_data_reduction 'DENZO-SMN (Otwinoski & Minor, 1997)'
_computing_molecular_graphics 'X-seed (Barbour, 2001)'
_computing_publication_material 'CIFTAB (Sheldrick, 1997)'
_computing_structure_refinement 'SHELXL-97 (Sheldrick, 1997)'
_computing_structure_solution 'SHELXS-97 (Sheldrick, 1990)'
_diffrn_ambient_temperature 123(2)
_diffrn_measured_fraction_theta_full 0.998
_diffrn_measured_fraction_theta_max 0.998
_diffrn_measurement_device_type 'Nonius Kappa CCD'
_diffrn_measurement_method 'phi and omega scans'
_diffrn_radiation_monochromator graphite
_diffrn_radiation_source 'fine-focus sealed tube'
_diffrn_radiation_type MoK\a
_diffrn_radiation_wavelength 0.71073
_diffrn_reflns_av_R_equivalents 0.1284
_diffrn_reflns_av_sigmaI/netI 0.0997
_diffrn_reflns_limit_h_max 11
_diffrn_reflns_limit_h_min -11
_diffrn_reflns_limit_k_max 17
_diffrn_reflns_limit_k_min -17
_diffrn_reflns_limit_l_max 19
_diffrn_reflns_limit_l_min -20
_diffrn_reflns_number 19631
_diffrn_reflns_theta_full 25.00
_diffrn_reflns_theta_max 25.00
_diffrn_reflns_theta_min 1.82
_diffrn_standards_number 0
_exptl_absorpt_coefficient_mu 0.068
_exptl_absorpt_correction_type none
_exptl_absorpt_process_details none
_exptl_crystal_colour colourless
_exptl_crystal_density_diffrn 1.073
_exptl_crystal_density_method 'not measured'
_exptl_crystal_description prismatic
_exptl_crystal_F_000 908
_exptl_crystal_size_max 0.20
_exptl_crystal_size_mid 0.15
_exptl_crystal_size_min 0.11
_refine_diff_density_max 0.313
_refine_diff_density_min -0.253
_refine_diff_density_rms 0.054
_refine_ls_extinction_method none
_refine_ls_goodness_of_fit_ref 1.025
_refine_ls_hydrogen_treatment constr
_refine_ls_matrix_type full
_refine_ls_number_parameters 284
_refine_ls_number_reflns 4484
_refine_ls_number_restraints 0
_refine_ls_restrained_S_all 1.025
_refine_ls_R_factor_all 0.1393
_refine_ls_R_factor_gt 0.0719
_refine_ls_shift/su_max 0.000
_refine_ls_shift/su_mean 0.000
_refine_ls_structure_factor_coef Fsqd
_refine_ls_weighting_details 'calc w=1/[\s^2^(Fo^2^)+(0.1025P)^2^+0.0000P] where P=(Fo^2^+2Fc^2^)/3'
_refine_ls_weighting_scheme calc
_refine_ls_wR_factor_gt 0.1732
_refine_ls_wR_factor_ref 0.2035
_reflns_number_gt 2494
_reflns_number_total 4484
_reflns_threshold_expression >2sigma(I)
_cod_data_source_file c0nj00088d.txt
_cod_data_source_block cmp2
_cod_original_sg_symbol_H-M P21/n
_cod_database_code 7053490

loop_
_symmetry_equiv_pos_as_xyz
'x, y, z'
'-x+1/2, y+1/2, -z+1/2'
'-x, -y, -z'
'x-1/2, -y-1/2, z-1/2'

loop_
_atom_site_label
_atom_site_type_symbol
_atom_site_fract_x
_atom_site_fract_y
_atom_site_fract_z
_atom_site_U_iso_or_equiv
_atom_site_adp_type
_atom_site_occupancy
_atom_site_symmetry_multiplicity
_atom_site_calc_flag
_atom_site_refinement_flags
_atom_site_disorder_assembly
_atom_site_disorder_group
O1 O 0.9540(2) 0.97658(13) 0.22197(10) 0.0379(6) Uani 1 1 d . . .
O2 O 1.0285(2) 1.22148(14) 0.38320(11) 0.0460(6) Uani 1 1 d . B .
N1 N 0.8666(2) 1.11390(15) 0.23257(12) 0.0315(6) Uani 1 1 d . B .
N2 N 1.1572(2) 1.12593(15) 0.31962(12) 0.0300(6) Uani 1 1 d . B .
N3 N 1.0971(3) 1.29612(17) 0.18059(15) 0.0439(7) Uani 1 1 d . B .
N4 N 1.1348(3) 1.1270(2) 0.09987(14) 0.0533(8) Uani 1 1 d . B .
N5 N 0.8753(2) 1.00150(17) 0.41614(12) 0.0357(6) Uani 1 1 d . . .
C1 C 0.7474(3) 1.1707(2) 0.22958(18) 0.0404(8) Uani 1 1 d . . .
H1A H 0.7746 1.2349 0.2335 0.049 Uiso 1 1 calc R . .
H1B H 0.6916 1.1568 0.2753 0.049 Uiso 1 1 calc R . .
C2 C 0.6651(3) 1.1583(2) 0.15619(18) 0.0510(9) Uani 1 1 d . . .
H2A H 0.7187 1.1748 0.1102 0.061 Uiso 1 1 calc R . .
H2B H 0.5867 1.1986 0.1577 0.061 Uiso 1 1 calc R . .
C3 C 0.6193(3) 1.0602(3) 0.14889(19) 0.0523(9) Uani 1 1 d . . .
H3A H 0.5437 1.0495 0.1843 0.063 Uiso 1 1 calc R . .
H3B H 0.5887 1.0484 0.0948 0.063 Uiso 1 1 calc R . .
C4 C 0.7311(3) 0.9971(2) 0.16940(17) 0.0414(8) Uani 1 1 d . . .
H4 H 0.7247 0.9347 0.1569 0.050 Uiso 1 1 calc R . .
C5 C 0.8406(3) 1.0294(2) 0.20555(15) 0.0316(7) Uani 1 1 d . . .
C6 C 0.9571(4) 0.8873(2) 0.19132(18) 0.0513(9) Uani 1 1 d . . .
H6A H 0.8896 0.8504 0.2171 0.077 Uiso 1 1 calc R . .
H6B H 1.0451 0.8609 0.2006 0.077 Uiso 1 1 calc R . .
H6C H 0.9386 0.8891 0.1351 0.077 Uiso 1 1 calc R . .
C7 C 1.2827(3) 1.0777(2) 0.3161(2) 0.0507(9) Uani 1 1 d . . .
H7A H 1.2904 1.0503 0.2637 0.061 Uiso 1 1 calc R A 1
H7B H 1.2803 1.0277 0.3545 0.061 Uiso 1 1 calc R A 1
C8A C 1.4027(4) 1.1317(4) 0.3314(3) 0.0407(17) Uani 0.797(13) 1 d P B 1
H8A H 1.4125 1.1773 0.2895 0.049 Uiso 0.797(13) 1 calc PR B 1
H8B H 1.4816 1.0918 0.3304 0.049 Uiso 0.797(13) 1 calc PR B 1
C8B C 1.3862(16) 1.0905(14) 0.3680(12) 0.033(6) Uiso 0.203(13) 1 d P B 2
H8B1 H 1.4701 1.0811 0.3394 0.040 Uiso 0.203(13) 1 calc PR B 2
H8B2 H 1.3809 1.0424 0.4080 0.040 Uiso 0.203(13) 1 calc PR B 2
C9 C 1.3968(3) 1.1794(2) 0.40985(18) 0.0472(9) Uani 1 1 d . . .
H9A H 1.4181 1.1360 0.4521 0.057 Uiso 1 1 calc R B 1
H9B H 1.4634 1.2286 0.4116 0.057 Uiso 1 1 calc R B 1
C10 C 1.2601(3) 1.2180(2) 0.42207(17) 0.0412(8) Uani 1 1 d . B .
H10 H 1.2452 1.2623 0.4612 0.049 Uiso 1 1 calc R . .
C11 C 1.1589(3) 1.18849(19) 0.37632(16) 0.0309(7) Uani 1 1 d . . .
C12 C 1.0049(4) 1.2948(3) 0.4350(2) 0.0694(12) Uani 1 1 d . . .
H12A H 1.0272 1.2764 0.4885 0.104 Uiso 1 1 calc R B .
H12B H 0.9109 1.3120 0.4321 0.104 Uiso 1 1 calc R . .
H12C H 1.0602 1.3464 0.4202 0.104 Uiso 1 1 calc R . .
C13 C 0.9933(4) 1.3618(3) 0.2010(3) 0.0817(14) Uani 1 1 d . . .
H13A H 1.0208 1.4223 0.1846 0.123 Uiso 1 1 calc R . .
H13B H 0.9800 1.3612 0.2576 0.123 Uiso 1 1 calc R . .
H13C H 0.9100 1.3456 0.1744 0.123 Uiso 1 1 calc R . .
C14 C 1.2205(3) 1.3224(2) 0.22008(19) 0.0489(9) Uani 1 1 d . . .
H14A H 1.2888 1.2765 0.2107 0.073 Uiso 1 1 calc R . .
H14B H 1.2050 1.3276 0.2763 0.073 Uiso 1 1 calc R . .
H14C H 1.2506 1.3807 0.1997 0.073 Uiso 1 1 calc R . .
C15 C 1.1141(5) 1.2937(3) 0.0974(2) 0.0751(13) Uani 1 1 d . . .
H15A H 1.1599 1.3495 0.0805 0.090 Uiso 1 1 calc R . .
H15B H 1.0257 1.2921 0.0716 0.090 Uiso 1 1 calc R . .
C16 C 1.1931(4) 1.2133(3) 0.0724(2) 0.0795(15) Uani 1 1 d . . .
H16A H 1.1978 1.2124 0.0147 0.095 Uiso 1 1 calc R . .
H16B H 1.2849 1.2189 0.0931 0.095 Uiso 1 1 calc R . .
C17 C 1.0126(4) 1.1077(3) 0.05516(17) 0.0572(10) Uani 1 1 d . . .
H17A H 0.9487 1.1568 0.0628 0.086 Uiso 1 1 calc R . .
H17B H 0.9740 1.0507 0.0733 0.086 Uiso 1 1 calc R . .
H17C H 1.0337 1.1027 -0.0004 0.086 Uiso 1 1 calc R . .
C18 C 1.2262(4) 1.0522(3) 0.0908(2) 0.0872(15) Uani 1 1 d . . .
H18A H 1.2482 1.0452 0.0356 0.131 Uiso 1 1 calc R . .
H18B H 1.1846 0.9966 0.1097 0.131 Uiso 1 1 calc R . .
H18C H 1.3075 1.0641 0.1210 0.131 Uiso 1 1 calc R . .
C19 C 0.8729(4) 0.9050(2) 0.39389(17) 0.0494(9) Uani 1 1 d . . .
H19A H 0.9642 0.8828 0.3888 0.074 Uiso 1 1 calc R . .
H19B H 0.8257 0.8980 0.3440 0.074 Uiso 1 1 calc R . .
H19C H 0.8272 0.8701 0.4342 0.074 Uiso 1 1 calc R . .
C20 C 0.7387(3) 1.0370(3) 0.41253(17) 0.0501(9) Uani 1 1 d . . .
H20A H 0.6831 1.0041 0.4496 0.075 Uiso 1 1 calc R . .
H20B H 0.7027 1.0292 0.3596 0.075 Uiso 1 1 calc R . .
H20C H 0.7393 1.1014 0.4259 0.075 Uiso 1 1 calc R . .
C21 C 0.9283(3) 1.0133(2) 0.49627(15) 0.0376(8) Uani 1 1 d . . .
H21A H 0.8751 0.9763 0.5326 0.045 Uiso 1 1 calc R . .
H21B H 0.9186 1.0774 0.5117 0.045 Uiso 1 1 calc R . .
Li1 Li 1.0588(5) 1.1591(3) 0.2166(2) 0.0340(12) Uani 1 1 d . . .
Li2 Li 0.9723(5) 1.0775(4) 0.3292(3) 0.0443(14) Uani 1 1 d . B .

loop_
_atom_site_aniso_label
_atom_site_aniso_U_11
_atom_site_aniso_U_22
_atom_site_aniso_U_33
_atom_site_aniso_U_23
_atom_site_aniso_U_13
_atom_site_aniso_U_12
O1 0.0435(13) 0.0310(13) 0.0391(12) 0.0023(9) -0.0015(10) 0.0020(10)
O2 0.0420(14) 0.0486(15) 0.0474(13) -0.0039(10) 0.0070(11) 0.0115(11)
N1 0.0306(14) 0.0309(15) 0.0331(13) 0.0041(11) -0.0014(11) -0.0001(12)
N2 0.0293(14) 0.0272(14) 0.0334(13) -0.0015(10) 0.0008(11) -0.0005(11)
N3 0.0425(17) 0.0390(17) 0.0500(17) 0.0139(12) -0.0076(13) -0.0060(14)
N4 0.0489(19) 0.073(2) 0.0382(15) -0.0090(14) 0.0096(14) -0.0098(17)
N5 0.0333(15) 0.0450(17) 0.0289(13) 0.0058(11) -0.0024(11) -0.0058(13)
C1 0.0354(19) 0.0335(19) 0.052(2) 0.0093(14) 0.0003(16) -0.0003(15)
C2 0.037(2) 0.068(3) 0.047(2) 0.0141(17) -0.0070(16) 0.0105(19)
C3 0.037(2) 0.073(3) 0.047(2) 0.0002(17) -0.0094(16) -0.0035(19)
C4 0.042(2) 0.044(2) 0.0380(18) -0.0044(14) -0.0079(15) -0.0065(17)
C5 0.0338(18) 0.0353(19) 0.0256(15) 0.0066(13) 0.0008(14) 0.0000(15)
C6 0.069(2) 0.036(2) 0.050(2) -0.0008(15) 0.0029(18) 0.0072(18)
C7 0.045(2) 0.048(2) 0.059(2) -0.0194(17) -0.0107(17) 0.0116(18)
C8A 0.028(2) 0.041(3) 0.053(3) 0.008(2) 0.006(2) 0.0028(19)
C9 0.047(2) 0.045(2) 0.049(2) 0.0083(16) -0.0125(16) -0.0118(17)
C10 0.055(2) 0.0343(19) 0.0338(17) -0.0060(13) 0.0020(16) -0.0051(16)
C11 0.0326(18) 0.0282(17) 0.0319(16) -0.0003(13) 0.0033(14) 0.0033(14)
C12 0.084(3) 0.068(3) 0.057(2) -0.0085(19) 0.022(2) 0.033(2)
C13 0.057(3) 0.036(2) 0.152(4) 0.027(2) -0.006(3) 0.002(2)
C14 0.056(2) 0.034(2) 0.057(2) 0.0096(15) -0.0055(18) -0.0053(17)
C15 0.101(4) 0.073(3) 0.050(2) 0.025(2) -0.012(2) -0.039(3)
C16 0.078(3) 0.122(4) 0.039(2) -0.006(2) 0.024(2) -0.047(3)
C17 0.066(3) 0.075(3) 0.0306(18) -0.0049(17) 0.0073(18) -0.016(2)
C18 0.072(3) 0.117(4) 0.073(3) -0.027(3) 0.019(2) 0.021(3)
C19 0.066(2) 0.046(2) 0.0352(17) 0.0027(15) -0.0069(16) -0.0162(18)
C20 0.035(2) 0.075(3) 0.0400(19) 0.0122(16) -0.0040(15) -0.0047(18)
C21 0.0407(18) 0.049(2) 0.0227(15) 0.0052(13) 0.0004(14) -0.0046(16)
Li1 0.038(3) 0.035(3) 0.029(2) 0.002(2) 0.004(2) -0.003(2)
Li2 0.036(3) 0.059(4) 0.038(3) 0.017(2) -0.006(2) -0.010(3)

loop_
_atom_type_symbol
_atom_type_description
_atom_type_scat_dispersion_real
_atom_type_scat_dispersion_imag
_atom_type_scat_source
C C 0.0033 0.0016 'International Tables Vol C Tables 4.2.6.8 and 6.1.1.4'
H H 0.0000 0.0000 'International Tables Vol C Tables 4.2.6.8 and 6.1.1.4'
Li Li -0.0003 0.0001 'International Tables Vol C Tables 4.2.6.8 and 6.1.1.4'
N N 0.0061 0.0033 'International Tables Vol C Tables 4.2.6.8 and 6.1.1.4'
O O 0.0106 0.0060 'International Tables Vol C Tables 4.2.6.8 and 6.1.1.4'

loop_
_geom_angle_atom_site_label_1
_geom_angle_atom_site_label_2
_geom_angle_atom_site_label_3
_geom_angle
_geom_angle_site_symmetry_1
_geom_angle_site_symmetry_3
C5 O1 C6 117.5(2) . .
C5 O1 Li2 82.1(2) . .
C6 O1 Li2 150.3(2) . .
C11 O2 C12 118.6(3) . .
C11 O2 Li2 82.9(2) . .
C12 O2 Li2 151.7(2) . .
C5 N1 C1 111.2(2) . .
C5 N1 Li2 97.6(2) . .
C1 N1 Li2 127.0(2) . .
C5 N1 Li1 115.5(2) . .
C1 N1 Li1 125.1(2) . .
Li2 N1 Li1 73.2(2) . .
C11 N2 C7 111.4(2) . .
C11 N2 Li2 101.1(2) . .
C7 N2 Li2 129.5(3) . .
C11 N2 Li1 117.1(2) . .
C7 N2 Li1 119.3(2) . .
Li2 N2 Li1 73.6(2) . .
C15 N3 C14 110.9(3) . .
C15 N3 C13 110.1(3) . .
C14 N3 C13 108.4(3) . .
C15 N3 Li1 106.5(2) . .
C14 N3 Li1 105.7(2) . .
C13 N3 Li1 115.1(2) . .
C18 N4 C17 108.9(3) . .
C18 N4 C16 111.8(3) . .
C17 N4 C16 109.4(3) . .
C18 N4 Li1 119.3(3) . .
C17 N4 Li1 102.7(2) . .
C16 N4 Li1 104.1(2) . .
C20 N5 C19 108.7(3) . .
C20 N5 C21 109.0(2) . .
C19 N5 C21 111.0(2) . .
C20 N5 Li2 102.6(2) . .
C19 N5 Li2 109.8(2) . .
C21 N5 Li2 115.3(2) . .
N1 C1 C2 113.6(3) . .
N1 C1 H1A 108.8 . .
C2 C1 H1A 108.8 . .
N1 C1 H1B 108.8 . .
C2 C1 H1B 108.8 . .
H1A C1 H1B 107.7 . .
C1 C2 C3 110.3(3) . .
C1 C2 H2A 109.6 . .
C3 C2 H2A 109.6 . .
C1 C2 H2B 109.6 . .
C3 C2 H2B 109.6 . .
H2A C2 H2B 108.1 . .
C4 C3 C2 110.3(3) . .
C4 C3 H3A 109.6 . .
C2 C3 H3A 109.6 . .
C4 C3 H3B 109.6 . .
C2 C3 H3B 109.6 . .
H3A C3 H3B 108.1 . .
C5 C4 C3 119.6(3) . .
C5 C4 H4 120.2 . .
C3 C4 H4 120.2 . .
C4 C5 N1 129.7(3) . .
C4 C5 O1 123.5(3) . .
N1 C5 O1 106.8(2) . .
C4 C5 Li2 152.2(2) . .
N1 C5 Li2 51.11(18) . .
O1 C5 Li2 65.28(19) . .
O1 C6 H6A 109.5 . .
O1 C6 H6B 109.5 . .
H6A C6 H6B 109.5 . .
O1 C6 H6C 109.5 . .
H6A C6 H6C 109.5 . .
H6B C6 H6C 109.5 . .
C8B C7 N2 123.9(6) . .
C8B C7 C8A 36.4(9) . .
N2 C7 C8A 115.9(3) . .
C8B C7 H7A 125.4 . .
N2 C7 H7A 108.3 . .
C8A C7 H7A 108.3 . .
C8B C7 H7B 72.4 . .
N2 C7 H7B 108.3 . .
C8A C7 H7B 108.3 . .
H7A C7 H7B 107.4 . .
C7 C8A C9 111.8(3) . .
C7 C8A H8A 109.3 . .
C9 C8A H8A 109.3 . .
C7 C8A H8B 109.3 . .
C9 C8A H8B 109.3 . .
H8A C8A H8B 107.9 . .
C7 C8B C9 118.6(12) . .
C7 C8B H8B1 107.7 . .
C9 C8B H8B1 107.7 . .
C7 C8B H8B2 107.7 . .
C9 C8B H8B2 107.7 . .
H8B1 C8B H8B2 107.1 . .
C8B C9 C10 109.8(6) . .
C8B C9 C8A 34.3(8) . .
C10 C9 C8A 110.0(3) . .
C8B C9 H9A 78.2 . .
C10 C9 H9A 109.7 . .
C8A C9 H9A 109.7 . .
C8B C9 H9B 134.7 . .
C10 C9 H9B 109.7 . .
C8A C9 H9B 109.7 . .
H9A C9 H9B 108.2 . .
C11 C10 C9 118.7(3) . .
C11 C10 H10 120.6 . .
C9 C10 H10 120.6 . .
N2 C11 C10 130.3(3) . .
N2 C11 O2 107.2(3) . .
C10 C11 O2 122.5(3) . .
N2 C11 Li2 48.66(18) . .
C10 C11 Li2 156.4(2) . .
O2 C11 Li2 64.95(19) . .
O2 C12 H12A 109.5 . .
O2 C12 H12B 109.5 . .
H12A C12 H12B 109.5 . .
O2 C12 H12C 109.5 . .
H12A C12 H12C 109.5 . .
H12B C12 H12C 109.5 . .
N3 C13 H13A 109.5 . .
N3 C13 H13B 109.5 . .
H13A C13 H13B 109.5 . .
N3 C13 H13C 109.5 . .
H13A C13 H13C 109.5 . .
H13B C13 H13C 109.5 . .
N3 C14 H14A 109.5 . .
N3 C14 H14B 109.5 . .
H14A C14 H14B 109.5 . .
N3 C14 H14C 109.5 . .
H14A C14 H14C 109.5 . .
H14B C14 H14C 109.5 . .
N3 C15 C16 111.9(3) . .
N3 C15 H15A 109.2 . .
C16 C15 H15A 109.2 . .
N3 C15 H15B 109.2 . .
C16 C15 H15B 109.2 . .
H15A C15 H15B 107.9 . .
N4 C16 C15 112.4(3) . .
N4 C16 H16A 109.1 . .
C15 C16 H16A 109.1 . .
N4 C16 H16B 109.1 . .
C15 C16 H16B 109.1 . .
H16A C16 H16B 107.9 . .
N4 C17 H17A 109.5 . .
N4 C17 H17B 109.5 . .
H17A C17 H17B 109.5 . .
N4 C17 H17C 109.5 . .
H17A C17 H17C 109.5 . .
H17B C17 H17C 109.5 . .
N4 C18 H18A 109.5 . .
N4 C18 H18B 109.5 . .
H18A C18 H18B 109.5 . .
N4 C18 H18C 109.5 . .
H18A C18 H18C 109.5 . .
H18B C18 H18C 109.5 . .
N5 C19 H19A 109.5 . .
N5 C19 H19B 109.5 . .
H19A C19 H19B 109.5 . .
N5 C19 H19C 109.5 . .
H19A C19 H19C 109.5 . .
H19B C19 H19C 109.5 . .
N5 C20 H20A 109.5 . .
N5 C20 H20B 109.5 . .
H20A C20 H20B 109.5 . .
N5 C20 H20C 109.5 . .
H20A C20 H20C 109.5 . .
H20B C20 H20C 109.5 . .
N5 C21 C21 112.7(3) . 3_776
N5 C21 H21A 109.0 . .
C21 C21 H21A 109.0 3_776 .
N5 C21 H21B 109.0 . .
C21 C21 H21B 109.0 3_776 .
H21A C21 H21B 107.8 . .
N1 Li1 N2 104.5(2) . .
N1 Li1 N3 120.8(3) . .
N2 Li1 N3 112.4(2) . .
N1 Li1 N4 112.5(2) . .
N2 Li1 N4 123.7(3) . .
N3 Li1 N4 83.02(18) . .
N1 Li1 Li2 52.78(17) . .
N2 Li1 Li2 51.81(17) . .
N3 Li1 Li2 139.2(3) . .
N4 Li1 Li2 137.7(3) . .
N2 Li2 N1 108.5(2) . .
N2 Li2 N5 133.2(3) . .
N1 Li2 N5 118.3(3) . .
N2 Li2 O1 103.1(2) . .
N1 Li2 O1 59.97(16) . .
N5 Li2 O1 100.3(2) . .
N2 Li2 O2 59.69(16) . .
N1 Li2 O2 101.5(2) . .
N5 Li2 O2 108.1(2) . .
O1 Li2 O2 151.3(2) . .
N2 Li2 Li1 54.56(18) . .
N1 Li2 Li1 54.04(17) . .
N5 Li2 Li1 172.0(3) . .
O1 Li2 Li1 74.05(18) . .
O2 Li2 Li1 77.29(19) . .
N2 Li2 C5 120.0(2) . .
N1 Li2 C5 31.33(12) . .
N5 Li2 C5 101.2(2) . .
O1 Li2 C5 32.63(10) . .
O2 Li2 C5 132.8(2) . .
Li1 Li2 C5 70.89(18) . .
N2 Li2 C11 30.22(11) . .
N1 Li2 C11 117.0(2) . .
N5 Li2 C11 116.8(2) . .
O1 Li2 C11 133.2(2) . .
O2 Li2 C11 32.20(10) . .
Li1 Li2 C11 70.95(18) . .
C5 Li2 C11 141.8(2) . .

loop_
_geom_bond_atom_site_label_1
_geom_bond_atom_site_label_2
_geom_bond_distance
_geom_bond_site_symmetry_2
O1 C5 1.410(3) .
O1 C6 1.422(4) .
O1 Li2 2.375(6) .
O2 C11 1.405(3) .
O2 C12 1.424(4) .
O2 Li2 2.389(6) .
N1 C5 1.358(4) .
N1 C1 1.465(4) .
N1 Li2 2.033(6) .
N1 Li1 2.067(5) .
N2 C11 1.342(3) .
N2 C7 1.452(4) .
N2 Li2 2.002(6) .
N2 Li1 2.075(5) .
N3 C15 1.438(4) .
N3 C14 1.462(4) .
N3 C13 1.471(4) .
N3 Li1 2.155(5) .
N4 C18 1.448(5) .
N4 C17 1.470(4) .
N4 C16 1.485(5) .
N4 Li1 2.201(5) .
N5 C20 1.473(4) .
N5 C19 1.479(4) .
N5 C21 1.479(4) .
N5 Li2 2.113(5) .
C1 C2 1.511(4) .
C1 H1A 0.9900 .
C1 H1B 0.9900 .
C2 C3 1.528(5) .
C2 H2A 0.9900 .
C2 H2B 0.9900 .
C3 C4 1.502(5) .
C3 H3A 0.9900 .
C3 H3B 0.9900 .
C4 C5 1.347(4) .
C4 H4 0.9500 .
C5 Li2 2.589(6) .
C6 H6A 0.9800 .
C6 H6B 0.9800 .
C6 H6C 0.9800 .
C7 C8B 1.377(15) .
C7 C8A 1.470(5) .
C7 H7A 0.9900 .
C7 H7B 0.9900 .
C8A C9 1.521(5) .
C8A H8A 0.9900 .
C8A H8B 0.9900 .
C8B C9 1.502(16) .
C8B H8B1 0.9900 .
C8B H8B2 0.9900 .
C9 C10 1.506(4) .
C9 H9A 0.9900 .
C9 H9B 0.9900 .
C10 C11 1.352(4) .
C10 H10 0.9500 .
C11 Li2 2.617(6) .
C12 H12A 0.9800 .
C12 H12B 0.9800 .
C12 H12C 0.9800 .
C13 H13A 0.9800 .
C13 H13B 0.9800 .
C13 H13C 0.9800 .
C14 H14A 0.9800 .
C14 H14B 0.9800 .
C14 H14C 0.9800 .
C15 C16 1.496(6) .
C15 H15A 0.9900 .
C15 H15B 0.9900 .
C16 H16A 0.9900 .
C16 H16B 0.9900 .
C17 H17A 0.9800 .
C17 H17B 0.9800 .
C17 H17C 0.9800 .
C18 H18A 0.9800 .
C18 H18B 0.9800 .
C18 H18C 0.9800 .
C19 H19A 0.9800 .
C19 H19B 0.9800 .
C19 H19C 0.9800 .
C20 H20A 0.9800 .
C20 H20B 0.9800 .
C20 H20C 0.9800 .
C21 C21 1.500(6) 3_776
C21 H21A 0.9900 .
C21 H21B 0.9900 .
Li1 Li2 2.444(6) .
